data_7247155
loop_
_publ_author_name
'Ejarque, Daniel'
'Calvet, Teresa'
'Font-Bardia, Merc\`e'
'Pons, Josefina'

_publ_section_title
;
 Virtual assessment achieved two binary cocrystals based on a liquid and a
 solid pyridine derivative with modulated thermal stabilities
;
_journal_issue 34
_journal_name_full CrystEngComm
_journal_page_first 4798
_journal_page_last 4811
_journal_paper_doi 10.1039/D3CE00608E
_journal_volume 25
_journal_year 2023
_chemical_formula_moiety 'C11 H11 N O3, C5 H5 N O'
_chemical_formula_sum 'C16 H16 N2 O4'
_chemical_formula_weight 300.31
_space_group_crystal_system monoclinic
_space_group_IT_number 14
_space_group_name_Hall '-P 2ybc'
_space_group_name_H-M_alt 'P 1 21/c 1'
_atom_sites_solution_hydrogens geom
_audit_creation_method SHELXL-2018/3
_audit_update_record
;
2023-06-06 deposited with the CCDC.	2023-07-21 downloaded from the CCDC.
;
_cell_angle_alpha 90
_cell_angle_beta 107.778(2)
_cell_angle_gamma 90
_cell_formula_units_Z 4
_cell_length_a 17.3245(7)
_cell_length_b 4.8311(2)
_cell_length_c 18.3867(8)
_cell_measurement_reflns_used 6608
_cell_measurement_temperature 100(2)
_cell_measurement_theta_max 29.07
_cell_measurement_theta_min 2.33
_cell_volume 1465.41(11)
_computing_cell_refinement 'Bruker SAINT'
_computing_data_collection 'Bruker APEX3'
_computing_data_reduction 'Bruker SAINT'
_computing_molecular_graphics 'Bruker SHELXTL'
_computing_publication_material 'Bruker SHELXTL'
_computing_structure_refinement 'SHELXL-2018/3 (Sheldrick, 2018)'
_computing_structure_solution 'SHELXT 2014/5 (Sheldrick, 2014)'
_diffrn_ambient_temperature 100(2)
_diffrn_measured_fraction_theta_full 0.999
_diffrn_measured_fraction_theta_max 0.997
_diffrn_measurement_device_type 'D8 Venture'
_diffrn_measurement_method '\f and \w scans'
_diffrn_radiation_type MoK\a
_diffrn_radiation_wavelength 0.71073
_diffrn_reflns_av_R_equivalents 0.0664
_diffrn_reflns_av_unetI/netI 0.0335
_diffrn_reflns_Laue_measured_fraction_full 0.999
_diffrn_reflns_Laue_measured_fraction_max 0.997
_diffrn_reflns_limit_h_max 23
_diffrn_reflns_limit_h_min -23
_diffrn_reflns_limit_k_max 6
_diffrn_reflns_limit_k_min -6
_diffrn_reflns_limit_l_max 25
_diffrn_reflns_limit_l_min -25
_diffrn_reflns_number 36859
_diffrn_reflns_point_group_measured_fraction_full 0.999
_diffrn_reflns_point_group_measured_fraction_max 0.997
_diffrn_reflns_theta_full 25.242
_diffrn_reflns_theta_max 29.154
_diffrn_reflns_theta_min 2.277
_diffrn_source microfocus
_exptl_absorpt_coefficient_mu 0.099
_exptl_absorpt_correction_T_max 0.7458
_exptl_absorpt_correction_T_min 0.6929
_exptl_absorpt_correction_type multi-scan
_exptl_absorpt_process_details sadabs
_exptl_crystal_density_diffrn 1.361
_exptl_crystal_description needle
_exptl_crystal_F_000 632
_exptl_crystal_size_max 0.180
_exptl_crystal_size_mid 0.060
_exptl_crystal_size_min 0.040
_refine_diff_density_max 0.295
_refine_diff_density_min -0.247
_refine_diff_density_rms 0.052
_refine_ls_extinction_method none
_refine_ls_goodness_of_fit_ref 1.058
_refine_ls_hydrogen_treatment mixed
_refine_ls_matrix_type full
_refine_ls_number_parameters 202
_refine_ls_number_reflns 3952
_refine_ls_number_restraints 0
_refine_ls_restrained_S_all 1.058
_refine_ls_R_factor_all 0.0646
_refine_ls_R_factor_gt 0.0412
_refine_ls_shift/su_max 0.000
_refine_ls_shift/su_mean 0.000
_refine_ls_structure_factor_coef Fsqd
_refine_ls_weighting_details 'w=1/[\s^2^(Fo^2^)+(0.0383P)^2^+0.6810P] where P=(Fo^2^+2Fc^2^)/3'
_refine_ls_weighting_scheme calc
_refine_ls_wR_factor_gt 0.0896
_refine_ls_wR_factor_ref 0.1035
_reflns_Friedel_coverage 0.000
_reflns_number_gt 3010
_reflns_number_total 3952
_reflns_threshold_expression 'I > 2\s(I)'
_cod_data_source_file d3ce00608e2.cif
_cod_data_source_block C20ZB104_0m_a
_cod_depositor_comments 'Adding full bibliography for 7247154--7247155.cif.'
_cod_original_sg_symbol_H-M 'P 21/c'
_cod_database_code 7247155
_shelx_shelxl_version_number 2018/3
_shelx_space_group_comment
;
The symmetry employed for this shelxl refinement is uniquely defined
by the following loop, which should always be used as a source of
symmetry information in preference to the above space-group names.
They are only intended as comments.
;

loop_
_space_group_symop_operation_xyz
'x, y, z'
'-x, y+1/2, -z+1/2'
'-x, -y, -z'
'x, -y-1/2, z-1/2'

loop_
_atom_site_label
_atom_site_type_symbol
_atom_site_fract_x
_atom_site_fract_y
_atom_site_fract_z
_atom_site_U_iso_or_equiv
_atom_site_adp_type
_atom_site_occupancy
_atom_site_site_symmetry_order
_atom_site_calc_flag
_atom_site_refinement_flags_posn
_atom_site_refinement_flags_adp
_atom_site_refinement_flags_occupancy
_atom_site_disorder_assembly
_atom_site_disorder_group
O1 O 0.81709(6) 0.6025(2) 0.44501(6) 0.0209(2) Uani 1 1 d . . . . .
H1 H 0.8604(11) 0.483(4) 0.4546(2) 0.031 Uiso 1 1 calc R U . . .
O2 O 0.86207(6) 0.6638(2) 0.57214(6) 0.0246(2) Uani 1 1 d . . . . .
O3 O 0.70411(6) 0.54916(19) 0.60234(6) 0.0196(2) Uani 1 1 d . . . . .
O4 O 0.92392(6) 0.2255(2) 0.45583(6) 0.0240(2) Uani 1 1 d . . . . .
N1 N 0.72530(7) 0.9832(2) 0.56578(6) 0.0158(2) Uani 1 1 d . . . . .
H1N H 0.725185 1.160933 0.576274 0.019 Uiso 1 1 calc R U . . .
N2 N 0.97628(7) -0.1109(2) 0.39926(6) 0.0172(2) Uani 1 1 d . . . . .
H2 H 1.009956 -0.152961 0.444386 0.021 Uiso 1 1 calc R U . . .
C1 C 0.81363(8) 0.7107(3) 0.51010(8) 0.0169(3) Uani 1 1 d . . . . .
C2 C 0.74276(8) 0.9018(3) 0.49865(8) 0.0158(3) Uani 1 1 d . . . . .
C3 C 0.70444(8) 1.0063(3) 0.42962(8) 0.0166(3) Uani 1 1 d . . . . .
H3 H 0.725586 0.951950 0.389821 0.020 Uiso 1 1 calc R U . . .
C4 C 0.63420(8) 1.1935(3) 0.40674(8) 0.0163(3) Uani 1 1 d . . . . .
C5 C 0.57328(8) 1.1998(3) 0.44195(8) 0.0213(3) Uani 1 1 d . . . . .
H5 H 0.577266 1.084444 0.484797 0.026 Uiso 1 1 calc R U . . .
C6 C 0.50690(9) 1.3738(3) 0.41461(9) 0.0248(3) Uani 1 1 d . . . . .
H6 H 0.465405 1.374881 0.438493 0.030 Uiso 1 1 calc R U . . .
C7 C 0.50068(9) 1.5458(3) 0.35288(9) 0.0257(3) Uani 1 1 d . . . . .
H7 H 0.455385 1.665708 0.334852 0.031 Uiso 1 1 calc R U . . .
C8 C 0.56060(9) 1.5425(3) 0.31751(9) 0.0255(3) Uani 1 1 d . . . . .
H8 H 0.556854 1.661234 0.275386 0.031 Uiso 1 1 calc R U . . .
C9 C 0.62624(8) 1.3649(3) 0.34385(8) 0.0205(3) Uani 1 1 d . . . . .
H9 H 0.666517 1.360085 0.318533 0.025 Uiso 1 1 calc R U . . .
C10 C 0.70884(7) 0.8006(3) 0.61438(7) 0.0147(3) Uani 1 1 d . . . . .
C11 C 0.69522(8) 0.9220(3) 0.68471(8) 0.0193(3) Uani 1 1 d . . . . .
H11A H 0.698694 1.124216 0.682957 0.029 Uiso 1 1 calc R U . . .
H11B H 0.736664 0.852462 0.730165 0.029 Uiso 1 1 calc R U . . .
H11C H 0.641400 0.868440 0.686880 0.029 Uiso 1 1 calc R U . . .
C12 C 0.92261(8) 0.0984(3) 0.39526(8) 0.0173(3) Uani 1 1 d . . . . .
C13 C 0.86906(8) 0.1588(3) 0.32120(8) 0.0189(3) Uani 1 1 d . . . . .
H13 H 0.829761 0.301148 0.315041 0.023 Uiso 1 1 calc R U . . .
C14 C 0.87375(8) 0.0139(3) 0.25911(8) 0.0189(3) Uani 1 1 d . . . . .
H14 H 0.838277 0.058576 0.209936 0.023 Uiso 1 1 calc R U . . .
C15 C 0.93060(8) -0.2016(3) 0.26695(8) 0.0193(3) Uani 1 1 d . . . . .
H15 H 0.933566 -0.304146 0.223793 0.023 Uiso 1 1 calc R U . . .
C16 C 0.98122(8) -0.2588(3) 0.33820(8) 0.0181(3) Uani 1 1 d . . . . .
H16 H 1.020099 -0.402889 0.345059 0.022 Uiso 1 1 calc R U . . .

loop_
_atom_site_aniso_label
_atom_site_aniso_U_11
_atom_site_aniso_U_22
_atom_site_aniso_U_33
_atom_site_aniso_U_23
_atom_site_aniso_U_13
_atom_site_aniso_U_12
O1 0.0219(5) 0.0216(5) 0.0185(5) -0.0007(4) 0.0051(4) 0.0099(4)
O2 0.0218(5) 0.0306(6) 0.0189(5) 0.0008(4) 0.0024(4) 0.0093(4)
O3 0.0240(5) 0.0119(4) 0.0226(5) -0.0017(4) 0.0067(4) 0.0005(4)
O4 0.0254(5) 0.0270(6) 0.0171(5) -0.0018(4) 0.0029(4) 0.0134(4)
N1 0.0207(5) 0.0104(5) 0.0162(5) -0.0016(4) 0.0056(4) 0.0024(4)
N2 0.0162(5) 0.0190(6) 0.0149(5) 0.0008(4) 0.0026(4) 0.0039(4)
C1 0.0173(6) 0.0162(6) 0.0177(6) 0.0012(5) 0.0060(5) 0.0018(5)
C2 0.0166(6) 0.0137(6) 0.0168(6) -0.0007(5) 0.0048(5) 0.0012(5)
C3 0.0175(6) 0.0157(6) 0.0168(6) -0.0004(5) 0.0058(5) 0.0029(5)
C4 0.0151(6) 0.0156(6) 0.0160(6) -0.0020(5) 0.0018(5) 0.0016(5)
C5 0.0181(6) 0.0264(7) 0.0185(7) 0.0002(6) 0.0040(5) 0.0022(5)
C6 0.0167(6) 0.0335(8) 0.0224(7) -0.0086(6) 0.0033(5) 0.0047(6)
C7 0.0200(7) 0.0221(7) 0.0286(8) -0.0068(6) -0.0021(6) 0.0069(6)
C8 0.0241(7) 0.0209(7) 0.0262(8) 0.0050(6) -0.0004(6) 0.0033(6)
C9 0.0184(6) 0.0213(7) 0.0208(7) 0.0037(5) 0.0044(5) 0.0019(5)
C10 0.0125(6) 0.0143(6) 0.0158(6) -0.0005(5) 0.0021(5) 0.0020(5)
C11 0.0220(7) 0.0183(6) 0.0180(7) -0.0017(5) 0.0069(5) 0.0005(5)
C12 0.0162(6) 0.0173(6) 0.0186(6) 0.0013(5) 0.0054(5) 0.0029(5)
C13 0.0154(6) 0.0195(6) 0.0202(7) 0.0029(5) 0.0031(5) 0.0034(5)
C14 0.0181(6) 0.0187(6) 0.0173(6) 0.0022(5) 0.0015(5) -0.0032(5)
C15 0.0223(7) 0.0180(6) 0.0178(6) -0.0014(5) 0.0067(5) -0.0018(5)
C16 0.0197(6) 0.0158(6) 0.0200(7) -0.0010(5) 0.0080(5) 0.0018(5)

loop_
_atom_type_symbol
_atom_type_description
_atom_type_scat_dispersion_real
_atom_type_scat_dispersion_imag
_atom_type_scat_source
C C 0.0033 0.0016 'International Tables Vol C Tables 4.2.6.8 and 6.1.1.4'
H H 0.0000 0.0000 'International Tables Vol C Tables 4.2.6.8 and 6.1.1.4'
N N 0.0061 0.0033 'International Tables Vol C Tables 4.2.6.8 and 6.1.1.4'
O O 0.0106 0.0060 'International Tables Vol C Tables 4.2.6.8 and 6.1.1.4'

loop_
_geom_angle_atom_site_label_1
_geom_angle_atom_site_label_2
_geom_angle_atom_site_label_3
_geom_angle
_geom_angle_site_symmetry_1
_geom_angle_site_symmetry_3
_geom_angle_publ_flag
C1 O1 H1 109.5 . . ?
C10 N1 C2 122.83(11) . . ?
C10 N1 H1N 118.6 . . ?
C2 N1 H1N 118.6 . . ?
C16 N2 C12 124.19(12) . . ?
C16 N2 H2 117.9 . . ?
C12 N2 H2 117.9 . . ?
O2 C1 O1 124.55(12) . . ?
O2 C1 C2 123.28(12) . . ?
O1 C1 C2 112.17(11) . . ?
C3 C2 N1 123.13(12) . . ?
C3 C2 C1 120.89(12) . . ?
N1 C2 C1 115.68(11) . . ?
C2 C3 C4 129.10(13) . . ?
C2 C3 H3 115.4 . . ?
C4 C3 H3 115.4 . . ?
C9 C4 C5 118.30(12) . . ?
C9 C4 C3 117.78(12) . . ?
C5 C4 C3 123.84(12) . . ?
C6 C5 C4 120.29(14) . . ?
C6 C5 H5 119.9 . . ?
C4 C5 H5 119.9 . . ?
C7 C6 C5 120.59(14) . . ?
C7 C6 H6 119.7 . . ?
C5 C6 H6 119.7 . . ?
C8 C7 C6 119.81(13) . . ?
C8 C7 H7 120.1 . . ?
C6 C7 H7 120.1 . . ?
C7 C8 C9 119.70(14) . . ?
C7 C8 H8 120.1 . . ?
C9 C8 H8 120.1 . . ?
C8 C9 C4 121.29(14) . . ?
C8 C9 H9 119.4 . . ?
C4 C9 H9 119.4 . . ?
O3 C10 N1 122.84(12) . . ?
O3 C10 C11 121.31(12) . . ?
N1 C10 C11 115.84(11) . . ?
C10 C11 H11A 109.5 . . ?
C10 C11 H11B 109.5 . . ?
H11A C11 H11B 109.5 . . ?
C10 C11 H11C 109.5 . . ?
H11A C11 H11C 109.5 . . ?
H11B C11 H11C 109.5 . . ?
O4 C12 N2 118.98(12) . . ?
O4 C12 C13 124.99(12) . . ?
N2 C12 C13 116.02(12) . . ?
C14 C13 C12 120.52(13) . . ?
C14 C13 H13 119.7 . . ?
C12 C13 H13 119.7 . . ?
C13 C14 C15 120.81(13) . . ?
C13 C14 H14 119.6 . . ?
C15 C14 H14 119.6 . . ?
C16 C15 C14 118.16(13) . . ?
C16 C15 H15 120.9 . . ?
C14 C15 H15 120.9 . . ?
N2 C16 C15 120.29(13) . . ?
N2 C16 H16 119.9 . . ?
C15 C16 H16 119.9 . . ?

loop_
_geom_bond_atom_site_label_1
_geom_bond_atom_site_label_2
_geom_bond_distance
_geom_bond_site_symmetry_2
_geom_bond_publ_flag
O1 C1 1.3239(16) . ?
O1 H1 0.920(19) . ?
O2 C1 1.2133(16) . ?
O3 C10 1.2329(16) . ?
O4 C12 1.2657(17) . ?
N1 C10 1.3469(17) . ?
N1 C2 1.4133(17) . ?
N1 H1N 0.8800 . ?
N2 C16 1.3553(17) . ?
N2 C12 1.3605(17) . ?
N2 H2 0.8800 . ?
C1 C2 1.4989(18) . ?
C2 C3 1.3388(18) . ?
C3 C4 1.4707(18) . ?
C3 H3 0.9500 . ?
C4 C9 1.3943(19) . ?
C4 C5 1.3970(19) . ?
C5 C6 1.389(2) . ?
C5 H5 0.9500 . ?
C6 C7 1.384(2) . ?
C6 H6 0.9500 . ?
C7 C8 1.383(2) . ?
C7 H7 0.9500 . ?
C8 C9 1.3883(19) . ?
C8 H8 0.9500 . ?
C9 H9 0.9500 . ?
C10 C11 1.5028(18) . ?
C11 H11A 0.9800 . ?
C11 H11B 0.9800 . ?
C11 H11C 0.9800 . ?
C12 C13 1.4243(19) . ?
C13 C14 1.363(2) . ?
C13 H13 0.9500 . ?
C14 C15 1.4099(19) . ?
C14 H14 0.9500 . ?
C15 C16 1.3638(19) . ?
C15 H15 0.9500 . ?
C16 H16 0.9500 . ?
